data_4087631
loop_
_publ_author_name
'Kim, Taewon'
'Lee, Junseong'
'Lee, Sang Uck'
'Lee, Min Hyung'

_publ_section_title
;
 o-Carboranyl--Phosphine as a New Class of Strong-Field Ancillary Ligand
 in Cyclometalated Iridium(III) Complexes: Toward Blue Phosphorescence
;
_journal_issue 14
_journal_name_full Organometallics
_journal_page_first 3455
_journal_paper_doi 10.1021/acs.organomet.5b00438
_journal_volume 34
_journal_year 2015
_chemical_formula_sum 'C31 H42 B10 Ir N2 P'
_chemical_formula_weight 773.94
_space_group_IT_number 19
_space_group_name_Hall 'P 2ac 2ab'
_space_group_name_H-M_alt 'P 21 21 21'
_symmetry_cell_setting orthorhombic
_symmetry_space_group_name_H-M 'P 21 21 21'
_atom_sites_solution_hydrogens geom
_atom_sites_solution_primary direct
_atom_sites_solution_secondary difmap
_audit_creation_method SHELXL-97
_cell_angle_alpha 90.00
_cell_angle_beta 90.00
_cell_angle_gamma 90.00
_cell_formula_units_Z 8
_cell_length_a 17.4714(7)
_cell_length_b 19.2175(7)
_cell_length_c 19.9534(7)
_cell_measurement_reflns_used 9976
_cell_measurement_temperature 296(2)
_cell_measurement_theta_max 25.36
_cell_measurement_theta_min 2.35
_cell_volume 6699.5(4)
_computing_structure_refinement 'SHELXL-97 (Sheldrick, 2008)'
_computing_structure_solution 'SHELXS-97 (Sheldrick, 2008)'
_diffrn_ambient_temperature 296(2)
_diffrn_measured_fraction_theta_full 0.997
_diffrn_measured_fraction_theta_max 0.997
_diffrn_measurement_device_type 'Bruker APEX-II CCD'
_diffrn_measurement_method '\f and \w scans'
_diffrn_radiation_monochromator graphite
_diffrn_radiation_source 'fine-focus sealed tube'
_diffrn_radiation_type MoK\a
_diffrn_radiation_wavelength 0.71073
_diffrn_reflns_av_R_equivalents 0.0463
_diffrn_reflns_av_sigmaI/netI 0.0470
_diffrn_reflns_limit_h_max 21
_diffrn_reflns_limit_h_min -20
_diffrn_reflns_limit_k_max 23
_diffrn_reflns_limit_k_min -23
_diffrn_reflns_limit_l_max 23
_diffrn_reflns_limit_l_min -24
_diffrn_reflns_number 48061
_diffrn_reflns_theta_full 25.37
_diffrn_reflns_theta_max 25.37
_diffrn_reflns_theta_min 1.47
_exptl_absorpt_coefficient_mu 4.060
_exptl_absorpt_correction_T_max 0.6870
_exptl_absorpt_correction_T_min 0.6204
_exptl_absorpt_correction_type empirical
_exptl_absorpt_process_details SADABS
_exptl_crystal_colour yellow
_exptl_crystal_density_diffrn 1.535
_exptl_crystal_density_method 'not measured'
_exptl_crystal_description block
_exptl_crystal_F_000 3072
_exptl_crystal_size_max 0.13
_exptl_crystal_size_mid 0.10
_exptl_crystal_size_min 0.10
_refine_diff_density_max 0.789
_refine_diff_density_min -0.673
_refine_diff_density_rms 0.084
_refine_ls_abs_structure_details 'Flack H D (1983), Acta Cryst. A39, 876-881'
_refine_ls_abs_structure_Flack 0.499(8)
_refine_ls_extinction_method none
_refine_ls_goodness_of_fit_ref 1.026
_refine_ls_hydrogen_treatment mixed
_refine_ls_matrix_type full
_refine_ls_number_parameters 819
_refine_ls_number_reflns 12189
_refine_ls_number_restraints 0
_refine_ls_restrained_S_all 1.026
_refine_ls_R_factor_all 0.0455
_refine_ls_R_factor_gt 0.0359
_refine_ls_shift/su_max 0.002
_refine_ls_shift/su_mean 0.000
_refine_ls_structure_factor_coef Fsqd
_refine_ls_weighting_details 'calc w=1/[\s^2^(Fo^2^)+(0.0128P)^2^+19.7919P] where P=(Fo^2^+2Fc^2^)/3'
_refine_ls_weighting_scheme calc
_refine_ls_wR_factor_gt 0.0677
_refine_ls_wR_factor_ref 0.0713
_reflns_number_gt 10693
_reflns_number_total 12189
_reflns_threshold_expression >2sigma(I)
_cod_data_source_file om5b00438_si_002.cif
_cod_data_source_block 1
_cod_depositor_comments
;
The following automatic conversions were performed:

data item '_symmetry_cell_setting' value 'Orthorhombic' was changed
to 'orthorhombic' in accordance with the
/home/saulius/struct/COD-crude-data/automatic-downloads/DataCite-retrospective/ACS/depositions/lib/dictionaries/cif_core.dic
dictionary named 'cif_core.dic' version 2.4.2 last updated on
2011-04-26.

Automatic conversion script
Id: cif_fix_values 6909 2019-04-08 15:41:33Z antanas 
;
_cod_original_sg_symbol_H-M P2(1)2(1)2(1)
_cod_database_code 4087631

loop_
_symmetry_equiv_pos_as_xyz
'x, y, z'
'-x+1/2, -y, z+1/2'
'-x, y+1/2, -z+1/2'
'x+1/2, -y+1/2, -z'

loop_
_atom_site_label
_atom_site_type_symbol
_atom_site_fract_x
_atom_site_fract_y
_atom_site_fract_z
_atom_site_U_iso_or_equiv
_atom_site_adp_type
_atom_site_occupancy
_atom_site_symmetry_multiplicity
_atom_site_calc_flag
_atom_site_refinement_flags
Ir1 Ir 0.735889(14) 0.298085(12) 0.409267(13) 0.02578(6) Uani 1 1 d .
Ir2 Ir 0.749860(13) 0.792860(12) 0.406364(13) 0.02613(7) Uani 1 1 d .
P1 P 0.81040(11) 0.39991(10) 0.43283(9) 0.0299(4) Uani 1 1 d .
P2 P 0.67237(11) 0.89397(9) 0.42784(9) 0.0314(4) Uani 1 1 d .
N1 N 0.7977(3) 0.2626(3) 0.3284(3) 0.0257(13) Uani 1 1 d .
N2 N 0.6733(3) 0.3078(3) 0.4982(3) 0.0331(14) Uani 1 1 d .
N3 N 0.8058(3) 0.8002(3) 0.4986(3) 0.0304(13) Uani 1 1 d .
N4 N 0.6947(3) 0.7589(3) 0.3208(3) 0.0300(14) Uani 1 1 d .
C1 C 0.6935(4) 0.1842(3) 0.3198(3) 0.0283(16) Uani 1 1 d .
C2 C 0.6662(4) 0.2203(4) 0.3767(3) 0.0278(16) Uani 1 1 d .
C3 C 0.5952(4) 0.1992(4) 0.4012(4) 0.0368(16) Uani 1 1 d .
H3 H 0.5754 0.2207 0.4392 0.044 Uiso 1 1 calc R
C4 C 0.5532(4) 0.1468(4) 0.3704(4) 0.044(2) Uani 1 1 d .
H4 H 0.5059 0.1340 0.3878 0.053 Uiso 1 1 calc R
C5 C 0.5811(5) 0.1137(4) 0.3144(4) 0.043(2) Uani 1 1 d .
H5 H 0.5528 0.0787 0.2939 0.052 Uiso 1 1 calc R
C6 C 0.6502(5) 0.1326(4) 0.2890(4) 0.0405(19) Uani 1 1 d .
H6 H 0.6687 0.1108 0.2507 0.049 Uiso 1 1 calc R
C7 C 0.7668(4) 0.2080(4) 0.2950(3) 0.0279(15) Uani 1 1 d .
C8 C 0.8063(5) 0.1792(4) 0.2404(4) 0.045(2) Uani 1 1 d .
H8 H 0.7845 0.1428 0.2164 0.054 Uiso 1 1 calc R
C9 C 0.8771(5) 0.2046(5) 0.2221(4) 0.051(2) Uani 1 1 d .
H9 H 0.9034 0.1849 0.1863 0.061 Uiso 1 1 calc R
C10 C 0.9082(4) 0.2588(4) 0.2571(4) 0.043(2) Uani 1 1 d .
H10 H 0.9561 0.2766 0.2460 0.052 Uiso 1 1 calc R
C11 C 0.8667(4) 0.2861(4) 0.3091(4) 0.0376(17) Uani 1 1 d .
H11 H 0.8877 0.3234 0.3325 0.045 Uiso 1 1 calc R
C12 C 0.7614(4) 0.2205(4) 0.5344(3) 0.0353(17) Uani 1 1 d .
C13 C 0.7907(4) 0.2263(4) 0.4686(3) 0.0345(17) Uani 1 1 d .
C14 C 0.8482(5) 0.1793(4) 0.4520(4) 0.045(2) Uani 1 1 d .
H14 H 0.8671 0.1790 0.4084 0.054 Uiso 1 1 calc R
C15 C 0.8783(5) 0.1327(5) 0.4983(5) 0.057(2) Uani 1 1 d .
H15 H 0.9171 0.1024 0.4856 0.069 Uiso 1 1 calc R
C16 C 0.8506(6) 0.1314(5) 0.5636(5) 0.065(3) Uani 1 1 d .
H16 H 0.8716 0.1009 0.5947 0.078 Uiso 1 1 calc R
C17 C 0.7940(5) 0.1739(4) 0.5813(4) 0.050(2) Uani 1 1 d .
H17 H 0.7756 0.1730 0.6250 0.060 Uiso 1 1 calc R
C18 C 0.6964(4) 0.2649(4) 0.5495(4) 0.0384(19) Uani 1 1 d .
C19 C 0.6566(5) 0.2641(5) 0.6107(4) 0.052(2) Uani 1 1 d .
H19 H 0.6724 0.2347 0.6451 0.062 Uiso 1 1 calc R
C20 C 0.5948(5) 0.3063(5) 0.6197(4) 0.061(3) Uani 1 1 d .
H20 H 0.5681 0.3059 0.6600 0.073 Uiso 1 1 calc R
C21 C 0.5724(5) 0.3496(5) 0.5685(4) 0.058(2) Uani 1 1 d .
H21 H 0.5317 0.3802 0.5741 0.070 Uiso 1 1 calc R
C22 C 0.6114(5) 0.3469(4) 0.5089(4) 0.044(2) Uani 1 1 d .
H22 H 0.5935 0.3740 0.4737 0.053 Uiso 1 1 calc R
C23 C 0.6725(4) 0.3709(3) 0.3432(3) 0.0253(15) Uani 1 1 d .
C24 C 0.7196(4) 0.4474(4) 0.3255(3) 0.0304(16) Uani 1 1 d .
C25 C 0.7958(4) 0.4574(4) 0.3587(3) 0.0331(17) Uani 1 1 d .
H25A H 0.8003 0.5056 0.3728 0.040 Uiso 1 1 calc R
H25B H 0.8359 0.4484 0.3263 0.040 Uiso 1 1 calc R
C26 C 0.9156(4) 0.4037(4) 0.4482(4) 0.044(2) Uani 1 1 d .
H26 H 0.9206 0.4314 0.4892 0.052 Uiso 1 1 calc R
C27 C 0.9515(5) 0.3336(5) 0.4659(5) 0.061(3) Uani 1 1 d .
H27A H 0.9478 0.3028 0.4282 0.091 Uiso 1 1 calc R
H27B H 0.9249 0.3137 0.5034 0.091 Uiso 1 1 calc R
H27C H 1.0044 0.3402 0.4774 0.091 Uiso 1 1 calc R
C28 C 0.9643(5) 0.4414(5) 0.3975(4) 0.060(2) Uani 1 1 d .
H28A H 1.0167 0.4408 0.4118 0.091 Uiso 1 1 calc R
H28B H 0.9472 0.4887 0.3937 0.091 Uiso 1 1 calc R
H28C H 0.9600 0.4188 0.3548 0.091 Uiso 1 1 calc R
C29 C 0.7773(5) 0.4525(4) 0.5052(3) 0.0403(18) Uani 1 1 d .
H29 H 0.7212 0.4508 0.5048 0.048 Uiso 1 1 calc R
C30 C 0.8032(6) 0.4191(4) 0.5719(4) 0.060(3) Uani 1 1 d .
H30A H 0.8566 0.4283 0.5788 0.090 Uiso 1 1 calc R
H30B H 0.7948 0.3698 0.5701 0.090 Uiso 1 1 calc R
H30C H 0.7742 0.4386 0.6082 0.090 Uiso 1 1 calc R
C31 C 0.7996(6) 0.5291(4) 0.5027(4) 0.056(2) Uani 1 1 d .
H31A H 0.7823 0.5519 0.5428 0.084 Uiso 1 1 calc R
H31B H 0.7762 0.5506 0.4644 0.084 Uiso 1 1 calc R
H31C H 0.8542 0.5331 0.4994 0.084 Uiso 1 1 calc R
C51 C 0.7127(4) 0.7147(4) 0.5284(4) 0.0381(18) Uani 1 1 d .
C52 C 0.6906(4) 0.7197(4) 0.4610(4) 0.0337(17) Uani 1 1 d .
C53 C 0.6353(4) 0.6726(4) 0.4397(4) 0.043(2) Uani 1 1 d .
H53 H 0.6203 0.6725 0.3950 0.052 Uiso 1 1 calc R
C54 C 0.6020(5) 0.6259(4) 0.4838(5) 0.053(2) Uani 1 1 d .
H54 H 0.5657 0.5946 0.4678 0.064 Uiso 1 1 calc R
C55 C 0.6214(6) 0.6246(5) 0.5508(5) 0.063(3) Uani 1 1 d .
H55 H 0.5971 0.5942 0.5801 0.076 Uiso 1 1 calc R
C56 C 0.6769(5) 0.6687(4) 0.5731(5) 0.055(3) Uani 1 1 d .
H56 H 0.6911 0.6682 0.6181 0.066 Uiso 1 1 calc R
C57 C 0.7771(5) 0.7577(4) 0.5483(3) 0.0397(19) Uani 1 1 d .
C58 C 0.8130(5) 0.7569(4) 0.6108(4) 0.049(2) Uani 1 1 d .
H58 H 0.7936 0.7281 0.6442 0.058 Uiso 1 1 calc R
C59 C 0.8752(5) 0.7968(5) 0.6244(4) 0.055(2) Uani 1 1 d .
H59 H 0.8976 0.7964 0.6666 0.066 Uiso 1 1 calc R
C60 C 0.9039(5) 0.8375(5) 0.5746(4) 0.051(2) Uani 1 1 d .
H60 H 0.9469 0.8648 0.5822 0.061 Uiso 1 1 calc R
C61 C 0.8684(5) 0.8380(5) 0.5120(4) 0.048(2) Uani 1 1 d .
H61 H 0.8890 0.8655 0.4782 0.057 Uiso 1 1 calc R
C62 C 0.8031(4) 0.6834(3) 0.3163(4) 0.0304(17) Uani 1 1 d .
C63 C 0.8234(4) 0.7160(4) 0.3765(3) 0.0303(16) Uani 1 1 d .
C64 C 0.8933(4) 0.6965(4) 0.4039(4) 0.0441(18) Uani 1 1 d .
H64 H 0.9096 0.7172 0.4435 0.053 Uiso 1 1 calc R
C65 C 0.9396(5) 0.6469(5) 0.3737(5) 0.052(2) Uani 1 1 d .
H65 H 0.9858 0.6345 0.3936 0.062 Uiso 1 1 calc R
C66 C 0.9175(5) 0.6157(4) 0.3143(5) 0.047(2) Uani 1 1 d .
H66 H 0.9492 0.5831 0.2939 0.056 Uiso 1 1 calc R
C67 C 0.8495(4) 0.6328(4) 0.2857(4) 0.0390(19) Uani 1 1 d .
H67 H 0.8338 0.6113 0.2463 0.047 Uiso 1 1 calc R
C68 C 0.7310(4) 0.7063(4) 0.2866(3) 0.0311(16) Uani 1 1 d .
C69 C 0.6979(5) 0.6799(4) 0.2289(4) 0.044(2) Uani 1 1 d .
H69 H 0.7232 0.6450 0.2054 0.053 Uiso 1 1 calc R
C70 C 0.6297(5) 0.7035(4) 0.2058(4) 0.051(2) Uani 1 1 d .
H70 H 0.6083 0.6855 0.1668 0.062 Uiso 1 1 calc R
C71 C 0.5929(5) 0.7547(4) 0.2416(4) 0.049(2) Uani 1 1 d .
H71 H 0.5457 0.7717 0.2276 0.059 Uiso 1 1 calc R
C72 C 0.6270(4) 0.7801(4) 0.2976(4) 0.0412(19) Uani 1 1 d .
H72 H 0.6014 0.8146 0.3215 0.049 Uiso 1 1 calc R
C73 C 0.8173(4) 0.8684(4) 0.3472(4) 0.0284(16) Uani 1 1 d .
C74 C 0.7733(4) 0.9462(4) 0.3291(3) 0.0335(17) Uani 1 1 d .
C75 C 0.6935(4) 0.9546(4) 0.3577(4) 0.0348(17) Uani 1 1 d .
H75A H 0.6565 0.9471 0.3222 0.042 Uiso 1 1 calc R
H75B H 0.6875 1.0020 0.3735 0.042 Uiso 1 1 calc R
C76 C 0.7003(5) 0.9403(4) 0.5064(4) 0.045(2) Uani 1 1 d .
H76 H 0.7550 0.9309 0.5125 0.054 Uiso 1 1 calc R
C77 C 0.6603(6) 0.9080(4) 0.5671(4) 0.058(3) Uani 1 1 d .
H77A H 0.6832 0.9254 0.6075 0.087 Uiso 1 1 calc R
H77B H 0.6655 0.8583 0.5656 0.087 Uiso 1 1 calc R
H77C H 0.6069 0.9201 0.5664 0.087 Uiso 1 1 calc R
C78 C 0.6920(5) 1.0205(4) 0.5076(5) 0.057(3) Uani 1 1 d .
H78A H 0.6398 1.0329 0.4983 0.086 Uiso 1 1 calc R
H78B H 0.7248 1.0406 0.4743 0.086 Uiso 1 1 calc R
H78C H 0.7061 1.0377 0.5511 0.086 Uiso 1 1 calc R
C79 C 0.5653(4) 0.8952(4) 0.4225(4) 0.047(2) Uani 1 1 d .
H79 H 0.5558 0.8888 0.3745 0.056 Uiso 1 1 calc R
C80 C 0.5282(5) 0.8317(4) 0.4532(5) 0.060(3) Uani 1 1 d .
H80A H 0.5361 0.8320 0.5008 0.090 Uiso 1 1 calc R
H80B H 0.5506 0.7905 0.4344 0.090 Uiso 1 1 calc R
H80C H 0.4743 0.8323 0.4439 0.090 Uiso 1 1 calc R
C81 C 0.5250(5) 0.9620(4) 0.4373(5) 0.063(3) Uani 1 1 d .
H81A H 0.4732 0.9592 0.4216 0.094 Uiso 1 1 calc R
H81B H 0.5508 0.9995 0.4150 0.094 Uiso 1 1 calc R
H81C H 0.5252 0.9701 0.4847 0.094 Uiso 1 1 calc R
B1 B 0.6400(5) 0.4508(5) 0.3741(4) 0.037(2) Uani 1 1 d .
H1A H 0.6413 0.4631 0.4279 0.044 Uiso 1 1 calc R
B2 B 0.5762(5) 0.3893(5) 0.3406(4) 0.037(2) Uani 1 1 d .
H2A H 0.5349 0.3610 0.3721 0.044 Uiso 1 1 calc R
B3 B 0.6214(5) 0.3499(4) 0.2719(4) 0.033(2) Uani 1 1 d .
H3A H 0.6099 0.2955 0.2579 0.040 Uiso 1 1 calc R
B4 B 0.7131(5) 0.3857(4) 0.2645(4) 0.0329(19) Uani 1 1 d .
H4A H 0.7622 0.3552 0.2464 0.039 Uiso 1 1 calc R
B5 B 0.6576(6) 0.5163(5) 0.3125(5) 0.041(2) Uani 1 1 d .
H5A H 0.6700 0.5707 0.3260 0.049 Uiso 1 1 calc R
B6 B 0.5658(6) 0.4800(5) 0.3214(5) 0.043(2) Uani 1 1 d .
H6A H 0.5175 0.5107 0.3408 0.052 Uiso 1 1 calc R
B7 B 0.5529(6) 0.4168(5) 0.2574(5) 0.043(2) Uani 1 1 d .
H7A H 0.4967 0.4065 0.2347 0.052 Uiso 1 1 calc R
B8 B 0.6383(6) 0.4143(5) 0.2105(5) 0.041(2) Uani 1 1 d .
H8A H 0.6375 0.4020 0.1566 0.050 Uiso 1 1 calc R
B9 B 0.7039(6) 0.4758(4) 0.2448(4) 0.037(2) Uani 1 1 d .
H9A H 0.7466 0.5034 0.2142 0.045 Uiso 1 1 calc R
B10 B 0.6047(6) 0.4955(5) 0.2407(5) 0.047(2) Uani 1 1 d .
H10A H 0.5823 0.5360 0.2071 0.056 Uiso 1 1 calc R
B11 B 0.8492(5) 0.9467(5) 0.3824(4) 0.035(2) Uani 1 1 d .
H11A H 0.8440 0.9568 0.4365 0.042 Uiso 1 1 calc R
B12 B 0.8374(5) 1.0135(5) 0.3238(5) 0.040(2) Uani 1 1 d .
H12A H 0.8250 1.0673 0.3394 0.048 Uiso 1 1 calc R
B13 B 0.7961(6) 0.9763(4) 0.2508(4) 0.036(2) Uani 1 1 d .
H13A H 0.7566 1.0057 0.2186 0.043 Uiso 1 1 calc R
B14 B 0.7829(5) 0.8861(4) 0.2661(4) 0.034(2) Uani 1 1 d .
H14A H 0.7349 0.8569 0.2442 0.041 Uiso 1 1 calc R
B15 B 0.8937(5) 0.9956(5) 0.2532(5) 0.043(2) Uani 1 1 d .
H15A H 0.9185 1.0371 0.2222 0.052 Uiso 1 1 calc R
B16 B 0.8608(5) 0.9160(5) 0.2176(4) 0.035(2) Uani 1 1 d .
H16A H 0.8645 0.9058 0.1635 0.042 Uiso 1 1 calc R
B17 B 0.8748(5) 0.8483(5) 0.2784(4) 0.033(2) Uani 1 1 d .
H17A H 0.8877 0.7943 0.2637 0.039 Uiso 1 1 calc R
B18 B 0.9148(5) 0.8858(5) 0.3499(4) 0.036(2) Uani 1 1 d .
H18A H 0.9539 0.8560 0.3822 0.043 Uiso 1 1 calc R
B19 B 0.9275(6) 0.9766(5) 0.3361(5) 0.043(2) Uani 1 1 d .
H19A H 0.9746 1.0059 0.3593 0.052 Uiso 1 1 calc R
B20 B 0.9430(5) 0.9162(5) 0.2706(4) 0.038(2) Uani 1 1 d .
H20A H 1.0008 0.9066 0.2508 0.046 Uiso 1 1 calc R

loop_
_atom_site_aniso_label
_atom_site_aniso_U_11
_atom_site_aniso_U_22
_atom_site_aniso_U_33
_atom_site_aniso_U_23
_atom_site_aniso_U_13
_atom_site_aniso_U_12
Ir1 0.02815(13) 0.02756(12) 0.02163(13) 0.00093(12) -0.00009(12) -0.00148(12)
Ir2 0.02737(13) 0.02777(12) 0.02326(13) 0.00169(13) 0.00084(13) 0.00136(13)
P1 0.0318(11) 0.0329(10) 0.0248(10) -0.0012(8) -0.0065(8) -0.0006(8)
P2 0.0319(10) 0.0312(10) 0.0311(11) 0.0002(8) 0.0088(8) 0.0024(8)
N1 0.024(3) 0.024(3) 0.030(3) 0.005(2) 0.001(3) 0.001(2)
N2 0.032(3) 0.043(4) 0.024(3) 0.003(3) -0.001(2) -0.004(3)
N3 0.028(3) 0.035(3) 0.028(3) 0.001(3) 0.000(2) 0.007(3)
N4 0.033(4) 0.031(3) 0.025(3) 0.002(3) 0.001(3) 0.000(3)
C1 0.035(4) 0.022(4) 0.028(4) 0.006(3) -0.001(3) 0.000(3)
C2 0.024(4) 0.031(4) 0.029(4) 0.011(3) -0.003(3) 0.004(3)
C3 0.040(4) 0.034(4) 0.037(4) 0.004(4) 0.002(4) -0.004(3)
C4 0.030(4) 0.045(5) 0.057(5) 0.014(4) -0.003(4) -0.009(4)
C5 0.042(5) 0.038(5) 0.049(5) -0.004(4) -0.009(4) -0.006(4)
C6 0.047(5) 0.032(4) 0.042(5) -0.004(4) -0.006(4) -0.004(4)
C7 0.034(4) 0.024(3) 0.025(3) 0.003(3) 0.000(3) 0.007(4)
C8 0.060(6) 0.030(4) 0.045(5) -0.006(3) 0.012(4) -0.001(4)
C9 0.053(5) 0.057(5) 0.041(4) -0.007(4) 0.019(4) 0.013(5)
C10 0.027(4) 0.044(5) 0.058(6) 0.005(4) 0.014(4) -0.001(3)
C11 0.033(4) 0.039(4) 0.040(4) -0.004(4) 0.001(3) 0.001(4)
C12 0.043(5) 0.038(4) 0.024(3) 0.004(3) -0.003(3) -0.015(4)
C13 0.039(4) 0.029(4) 0.035(4) -0.003(3) -0.009(3) -0.004(3)
C14 0.046(5) 0.051(5) 0.037(5) 0.009(4) 0.002(4) -0.002(4)
C15 0.047(6) 0.048(5) 0.076(7) 0.019(5) 0.001(5) 0.013(4)
C16 0.069(7) 0.064(6) 0.061(6) 0.029(5) -0.015(5) -0.001(5)
C17 0.061(6) 0.051(5) 0.036(5) 0.014(4) -0.011(4) -0.006(4)
C18 0.040(5) 0.042(4) 0.034(4) 0.001(3) 0.001(3) -0.011(3)
C19 0.065(6) 0.066(6) 0.024(4) 0.004(4) 0.005(4) -0.012(5)
C20 0.054(6) 0.095(7) 0.035(5) -0.007(5) 0.015(4) -0.005(6)
C21 0.047(5) 0.085(7) 0.042(5) -0.006(5) 0.010(4) 0.011(5)
C22 0.040(5) 0.058(5) 0.035(5) 0.000(4) 0.008(4) 0.007(4)
C23 0.022(4) 0.030(4) 0.024(4) -0.004(3) 0.001(3) -0.003(3)
C24 0.038(5) 0.026(3) 0.027(4) 0.000(3) -0.008(3) 0.000(3)
C25 0.037(4) 0.031(4) 0.032(4) -0.001(3) -0.001(3) -0.006(3)
C26 0.037(5) 0.042(5) 0.051(5) -0.001(4) -0.008(4) -0.002(4)
C27 0.050(6) 0.056(6) 0.076(7) -0.004(5) -0.028(5) 0.009(4)
C28 0.039(5) 0.087(7) 0.056(6) 0.005(5) 0.005(4) -0.010(4)
C29 0.049(5) 0.042(4) 0.031(4) -0.006(3) -0.005(4) 0.002(4)
C30 0.083(8) 0.063(6) 0.034(5) -0.011(4) -0.005(5) 0.002(5)
C31 0.074(7) 0.048(5) 0.045(5) -0.017(4) -0.002(5) 0.005(4)
C51 0.044(5) 0.034(4) 0.036(4) 0.004(3) 0.011(3) 0.008(4)
C52 0.023(4) 0.038(4) 0.040(4) 0.003(3) 0.014(3) 0.010(3)
C53 0.033(5) 0.040(4) 0.056(5) 0.004(4) 0.003(4) 0.003(4)
C54 0.043(5) 0.044(5) 0.072(7) 0.012(4) 0.010(5) -0.005(4)
C55 0.059(6) 0.053(6) 0.078(7) 0.031(5) 0.019(5) 0.001(5)
C56 0.063(6) 0.052(5) 0.050(6) 0.018(4) 0.018(5) 0.008(5)
C57 0.060(5) 0.039(4) 0.020(4) 0.004(3) 0.009(4) 0.018(4)
C58 0.068(6) 0.046(5) 0.032(4) 0.010(3) 0.000(4) 0.004(4)
C59 0.067(6) 0.068(6) 0.029(4) 0.006(5) -0.007(4) 0.011(6)
C60 0.047(5) 0.069(6) 0.036(5) -0.009(4) -0.015(4) -0.004(4)
C61 0.045(5) 0.057(5) 0.041(5) 0.014(4) -0.003(4) -0.001(4)
C62 0.036(4) 0.026(4) 0.029(4) 0.002(3) 0.000(3) 0.002(3)
C63 0.021(3) 0.035(4) 0.035(4) 0.012(3) 0.003(3) -0.006(3)
C64 0.044(4) 0.051(5) 0.037(4) -0.004(5) -0.007(4) 0.012(4)
C65 0.030(5) 0.063(6) 0.063(6) 0.012(5) -0.004(4) 0.018(4)
C66 0.047(5) 0.034(5) 0.059(6) 0.001(4) 0.009(5) 0.018(4)
C67 0.039(5) 0.032(4) 0.046(5) -0.002(4) -0.001(4) 0.004(3)
C68 0.035(4) 0.027(4) 0.032(4) -0.002(3) -0.005(3) 0.000(4)
C69 0.046(5) 0.046(5) 0.041(4) -0.010(4) -0.008(4) 0.002(4)
C70 0.060(5) 0.046(5) 0.048(5) -0.015(4) -0.019(4) -0.001(5)
C71 0.044(5) 0.056(5) 0.049(5) 0.000(4) -0.012(4) -0.003(4)
C72 0.032(4) 0.041(5) 0.051(5) -0.004(4) 0.000(4) 0.010(4)
C73 0.021(4) 0.031(4) 0.033(4) 0.001(3) 0.005(3) 0.006(3)
C74 0.040(5) 0.028(4) 0.032(4) 0.001(3) 0.003(4) 0.004(4)
C75 0.036(4) 0.034(4) 0.035(4) 0.006(4) 0.011(3) 0.003(4)
C76 0.056(6) 0.047(5) 0.033(4) -0.008(3) 0.014(4) 0.000(4)
C77 0.079(7) 0.059(5) 0.035(5) -0.001(4) 0.014(5) 0.004(5)
C78 0.062(6) 0.050(5) 0.060(6) -0.019(4) 0.014(5) -0.012(4)
C79 0.033(4) 0.045(4) 0.063(6) -0.003(4) 0.015(4) 0.001(3)
C80 0.047(5) 0.053(5) 0.079(7) -0.001(5) 0.017(5) -0.005(4)
C81 0.050(6) 0.054(6) 0.083(7) -0.001(5) 0.002(5) 0.012(4)
B1 0.041(5) 0.037(5) 0.033(5) 0.004(4) 0.007(4) 0.010(4)
B2 0.030(5) 0.044(5) 0.036(5) 0.001(4) -0.007(4) -0.002(4)
B3 0.041(5) 0.030(5) 0.029(5) -0.004(4) -0.011(4) -0.001(4)
B4 0.040(5) 0.036(5) 0.023(4) 0.000(4) -0.004(4) 0.002(4)
B5 0.054(6) 0.025(4) 0.043(6) 0.002(4) -0.003(5) 0.005(4)
B6 0.042(6) 0.039(5) 0.049(6) 0.003(4) -0.004(5) 0.015(4)
B7 0.047(6) 0.043(5) 0.040(5) 0.006(4) -0.015(4) 0.002(4)
B8 0.049(6) 0.042(5) 0.032(5) 0.011(4) -0.013(4) 0.000(4)
B9 0.044(6) 0.044(5) 0.025(5) 0.011(4) -0.007(4) -0.004(4)
B10 0.056(6) 0.039(5) 0.044(6) 0.005(4) -0.017(5) 0.008(5)
B11 0.034(5) 0.037(5) 0.035(5) -0.004(4) 0.002(4) -0.007(4)
B12 0.043(6) 0.035(5) 0.042(5) 0.005(4) 0.002(4) -0.003(4)
B13 0.049(6) 0.024(4) 0.033(5) 0.008(3) 0.009(4) -0.002(4)
B14 0.042(5) 0.033(4) 0.026(4) -0.002(4) -0.004(4) 0.003(4)
B15 0.044(6) 0.038(5) 0.048(6) 0.012(4) 0.003(4) -0.007(4)
B16 0.036(5) 0.042(5) 0.026(5) 0.000(4) 0.005(4) 0.002(4)
B17 0.028(5) 0.041(5) 0.029(5) 0.007(4) 0.006(4) 0.002(4)
B18 0.032(5) 0.040(5) 0.035(5) 0.007(4) 0.009(4) -0.003(4)
B19 0.044(6) 0.043(5) 0.043(6) -0.003(4) 0.001(5) -0.002(4)
B20 0.030(5) 0.044(5) 0.040(5) 0.007(4) 0.018(4) 0.002(4)

loop_
_atom_type_symbol
_atom_type_description
_atom_type_scat_dispersion_real
_atom_type_scat_dispersion_imag
_atom_type_scat_source
C C 0.0033 0.0016 'International Tables Vol C Tables 4.2.6.8 and 6.1.1.4'
H H 0.0000 0.0000 'International Tables Vol C Tables 4.2.6.8 and 6.1.1.4'
N N 0.0061 0.0033 'International Tables Vol C Tables 4.2.6.8 and 6.1.1.4'
P P 0.1023 0.0942 'International Tables Vol C Tables 4.2.6.8 and 6.1.1.4'
Ir Ir -1.4442 7.9887 'International Tables Vol C Tables 4.2.6.8 and 6.1.1.4'
B B 0.0013 0.0007 'International Tables Vol C Tables 4.2.6.8 and 6.1.1.4'

loop_
_geom_angle_atom_site_label_1
_geom_angle_atom_site_label_2
_geom_angle_atom_site_label_3
_geom_angle
C2 Ir1 C13 88.3(3)
C2 Ir1 N1 79.6(2)
C13 Ir1 N1 89.2(3)
C2 Ir1 N2 91.3(2)
C13 Ir1 N2 79.3(3)
N1 Ir1 N2 165.6(2)
C2 Ir1 C23 88.6(2)
C13 Ir1 C23 176.8(3)
N1 Ir1 C23 90.3(2)
N2 Ir1 C23 100.7(2)
C2 Ir1 P1 170.93(18)
C13 Ir1 P1 100.50(19)
N1 Ir1 P1 98.01(16)
N2 Ir1 P1 92.56(16)
C23 Ir1 P1 82.66(17)
C63 Ir2 C52 88.7(3)
C63 Ir2 N4 79.9(3)
C52 Ir2 N4 89.3(3)
C63 Ir2 N3 90.7(2)
C52 Ir2 N3 79.4(3)
N4 Ir2 N3 165.4(2)
C63 Ir2 C73 89.1(2)
C52 Ir2 C73 177.7(2)
N4 Ir2 C73 90.8(2)
N3 Ir2 C73 100.2(2)
C63 Ir2 P2 171.07(18)
C52 Ir2 P2 100.03(19)
N4 Ir2 P2 98.04(17)
N3 Ir2 P2 92.97(15)
C73 Ir2 P2 82.22(18)
C29 P1 C26 99.1(4)
C29 P1 C25 104.6(3)
C26 P1 C25 104.0(3)
C29 P1 Ir1 115.3(3)
C26 P1 Ir1 126.8(3)
C25 P1 Ir1 104.7(2)
C75 P2 C76 106.3(4)
C75 P2 C79 98.5(4)
C76 P2 C79 107.6(4)
C75 P2 Ir2 105.1(2)
C76 P2 Ir2 112.8(3)
C79 P2 Ir2 124.2(3)
C11 N1 C7 118.5(6)
C11 N1 Ir1 125.7(5)
C7 N1 Ir1 115.7(4)
C22 N2 C18 117.1(6)
C22 N2 Ir1 127.6(5)
C18 N2 Ir1 115.1(5)
C61 N3 C57 118.4(6)
C61 N3 Ir2 126.5(5)
C57 N3 Ir2 115.0(5)
C72 N4 C68 117.5(6)
C72 N4 Ir2 127.1(5)
C68 N4 Ir2 115.3(5)
C6 C1 C2 121.4(7)
C6 C1 C7 123.7(7)
C2 C1 C7 114.7(6)
C3 C2 C1 116.1(7)
C3 C2 Ir1 129.4(6)
C1 C2 Ir1 114.5(5)
C4 C3 C2 121.7(7)
C5 C4 C3 120.5(7)
C6 C5 C4 119.7(8)
C5 C6 C1 120.6(8)
N1 C7 C8 119.4(7)
N1 C7 C1 115.4(6)
C8 C7 C1 125.2(7)
C9 C8 C7 120.5(8)
C10 C9 C8 119.4(7)
C9 C10 C11 117.9(7)
N1 C11 C10 124.2(7)
C13 C12 C17 121.2(8)
C13 C12 C18 115.5(6)
C17 C12 C18 123.3(7)
C14 C13 C12 115.6(7)
C14 C13 Ir1 129.4(6)
C12 C13 Ir1 114.8(5)
C15 C14 C13 122.1(8)
C16 C15 C14 120.3(8)
C17 C16 C15 119.7(8)
C16 C17 C12 120.8(8)
N2 C18 C19 120.5(7)
N2 C18 C12 115.3(6)
C19 C18 C12 124.2(7)
C20 C19 C18 120.0(8)
C19 C20 C21 119.2(8)
C22 C21 C20 118.7(8)
N2 C22 C21 124.3(8)
C24 C23 B2 106.7(5)
C24 C23 B3 106.1(5)
B2 C23 B3 61.1(5)
C24 C23 B4 58.8(4)
B2 C23 B4 109.6(6)
B3 C23 B4 60.4(5)
C24 C23 B1 58.6(4)
B2 C23 B1 60.8(5)
B3 C23 B1 109.1(5)
B4 C23 B1 107.8(5)
C24 C23 Ir1 115.0(4)
B2 C23 Ir1 129.5(5)
B3 C23 Ir1 126.8(5)
B4 C23 Ir1 115.8(4)
B1 C23 Ir1 120.5(4)
C25 C24 B1 118.0(6)
C25 C24 B4 117.8(6)
B1 C24 B4 112.4(6)
C25 C24 C23 116.3(6)
B1 C24 C23 61.6(5)
B4 C24 C23 61.4(4)
C25 C24 B9 120.9(6)
B1 C24 B9 113.0(6)
B4 C24 B9 62.7(5)
C23 C24 B9 112.8(5)
C25 C24 B5 121.5(6)
B1 C24 B5 62.7(5)
B4 C24 B5 112.6(6)
C23 C24 B5 112.6(6)
B9 C24 B5 61.2(5)
C24 C25 P1 113.3(5)
C28 C26 C27 110.3(7)
C28 C26 P1 117.7(6)
C27 C26 P1 114.1(6)
C31 C29 C30 110.7(7)
C31 C29 P1 114.9(6)
C30 C29 P1 110.7(5)
C56 C51 C52 122.0(8)
C56 C51 C57 122.1(7)
C52 C51 C57 115.8(6)
C53 C52 C51 116.0(7)
C53 C52 Ir2 129.3(6)
C51 C52 Ir2 114.6(5)
C54 C53 C52 121.4(8)
C55 C54 C53 121.6(9)
C56 C55 C54 118.8(8)
C55 C56 C51 120.0(9)
N3 C57 C58 119.1(7)
N3 C57 C51 115.1(6)
C58 C57 C51 125.8(7)
C59 C58 C57 122.1(7)
C58 C59 C60 118.3(7)
C59 C60 C61 119.6(8)
N3 C61 C60 122.5(8)
C63 C62 C67 122.4(7)
C63 C62 C68 115.6(6)
C67 C62 C68 122.0(7)
C64 C63 C62 116.0(7)
C64 C63 Ir2 129.3(6)
C62 C63 Ir2 114.4(5)
C65 C64 C63 121.9(8)
C66 C65 C64 120.4(8)
C67 C66 C65 119.9(8)
C66 C67 C62 119.4(8)
N4 C68 C69 119.4(7)
N4 C68 C62 114.7(6)
C69 C68 C62 125.9(7)
C70 C69 C68 121.8(8)
C69 C70 C71 118.3(7)
C72 C71 C70 118.7(8)
N4 C72 C71 124.4(8)
C74 C73 B18 106.1(5)
C74 C73 B17 106.6(5)
B18 C73 B17 60.2(5)
C74 C73 B11 58.6(4)
B18 C73 B11 60.7(5)
B17 C73 B11 108.9(6)
C74 C73 B14 59.0(4)
B18 C73 B14 109.1(6)
B17 C73 B14 61.1(5)
B11 C73 B14 108.1(5)
C74 C73 Ir2 116.4(4)
B18 C73 Ir2 129.2(5)
B17 C73 Ir2 125.5(5)
B11 C73 Ir2 121.3(5)
B14 C73 Ir2 115.8(5)
C75 C74 B11 118.7(6)
C75 C74 B13 121.4(7)
B11 C74 B13 112.8(6)
C75 C74 B12 122.9(6)
B11 C74 B12 61.7(5)
B13 C74 B12 62.4(5)
C75 C74 B14 115.9(6)
B11 C74 B14 112.8(6)
B13 C74 B14 62.4(5)
B12 C74 B14 113.6(6)
C75 C74 C73 115.2(6)
B11 C74 C73 61.6(5)
B13 C74 C73 112.4(6)
B12 C74 C73 112.2(6)
B14 C74 C73 61.7(4)
C74 C75 P2 113.6(5)
C77 C76 C78 110.3(6)
C77 C76 P2 110.6(6)
C78 C76 P2 117.6(6)
C81 C79 C80 114.3(7)
C81 C79 P2 118.1(6)
C80 C79 P2 113.3(6)
C24 B1 C23 59.9(4)
C24 B1 B2 106.0(6)
C23 B1 B2 58.8(5)
C24 B1 B6 106.0(6)
C23 B1 B6 108.0(6)
B2 B1 B6 61.3(5)
C24 B1 B5 59.6(5)
C23 B1 B5 108.7(6)
B2 B1 B5 108.8(6)
B6 B1 B5 59.5(5)
C23 B2 B3 59.7(5)
C23 B2 B1 60.4(4)
B3 B2 B1 107.6(6)
C23 B2 B7 108.2(6)
B3 B2 B7 60.3(5)
B1 B2 B7 107.3(7)
C23 B2 B6 107.8(6)
B3 B2 B6 107.4(7)
B1 B2 B6 59.4(5)
B7 B2 B6 59.5(5)
C23 B3 B4 60.3(4)
C23 B3 B2 59.2(4)
B4 B3 B2 107.9(6)
C23 B3 B8 108.7(6)
B4 B3 B8 60.8(5)
B2 B3 B8 108.3(6)
C23 B3 B7 108.2(6)
B4 B3 B7 108.5(6)
B2 B3 B7 60.8(5)
B8 B3 B7 59.5(5)
C24 B4 C23 59.8(4)
C24 B4 B3 106.0(6)
C23 B4 B3 59.3(4)
C24 B4 B8 105.5(6)
C23 B4 B8 107.3(6)
B3 B4 B8 60.1(5)
C24 B4 B9 59.2(4)
C23 B4 B9 108.7(6)
B3 B4 B9 108.6(6)
B8 B4 B9 60.1(5)
C24 B5 B10 106.1(6)
C24 B5 B9 59.2(5)
B10 B5 B9 60.8(5)
C24 B5 B6 104.6(6)
B10 B5 B6 60.7(6)
B9 B5 B6 108.8(7)
C24 B5 B1 57.7(4)
B10 B5 B1 108.2(7)
B9 B5 B1 107.3(6)
B6 B5 B1 59.6(5)
B5 B6 B1 60.9(5)
B5 B6 B10 59.4(6)
B1 B6 B10 108.2(7)
B5 B6 B7 108.3(7)
B1 B6 B7 107.8(7)
B10 B6 B7 60.7(6)
B5 B6 B2 108.3(6)
B1 B6 B2 59.3(5)
B10 B6 B2 108.5(7)
B7 B6 B2 60.2(5)
B8 B7 B6 107.1(7)
B8 B7 B3 59.8(5)
B6 B7 B3 107.0(6)
B8 B7 B2 107.0(6)
B6 B7 B2 60.4(5)
B3 B7 B2 58.8(5)
B8 B7 B10 59.8(5)
B6 B7 B10 59.6(5)
B3 B7 B10 107.5(7)
B2 B7 B10 107.9(7)
B7 B8 B3 60.6(5)
B7 B8 B10 61.0(6)
B3 B8 B10 109.0(7)
B7 B8 B4 108.0(6)
B3 B8 B4 59.1(5)
B10 B8 B4 108.0(6)
B7 B8 B9 108.8(7)
B3 B8 B9 107.8(6)
B10 B8 B9 59.9(5)
B4 B8 B9 60.0(5)
C24 B9 B5 59.6(5)
C24 B9 B10 105.4(6)
B5 B9 B10 59.4(5)
C24 B9 B4 58.1(4)
B5 B9 B4 107.5(6)
B10 B9 B4 107.7(7)
C24 B9 B8 104.5(6)
B5 B9 B8 107.0(7)
B10 B9 B8 59.8(5)
B4 B9 B8 59.9(5)
B5 B10 B8 107.8(6)
B5 B10 B6 59.8(6)
B8 B10 B6 106.7(7)
B5 B10 B9 59.8(5)
B8 B10 B9 60.4(5)
B6 B10 B9 107.3(6)
B5 B10 B7 107.9(7)
B8 B10 B7 59.2(5)
B6 B10 B7 59.7(5)
B9 B10 B7 107.7(7)
C74 B11 B19 106.3(6)
C74 B11 B12 59.6(5)
B19 B11 B12 59.8(5)
C74 B11 C73 59.7(4)
B19 B11 C73 108.6(6)
B12 B11 C73 109.0(6)
C74 B11 B18 105.9(6)
B19 B11 B18 60.9(5)
B12 B11 B18 108.6(6)
C73 B11 B18 59.3(5)
C74 B12 B19 105.8(6)
C74 B12 B11 58.8(5)
B19 B12 B11 60.0(5)
C74 B12 B15 105.5(6)
B19 B12 B15 61.7(6)
B11 B12 B15 109.1(7)
C74 B12 B13 58.8(5)
B19 B12 B13 108.5(7)
B11 B12 B13 107.5(6)
B15 B12 B13 59.3(5)
C74 B13 B15 105.9(7)
C74 B13 B16 105.8(6)
B15 B13 B16 61.3(5)
C74 B13 B12 58.9(5)
B15 B13 B12 59.7(5)
B16 B13 B12 108.4(7)
C74 B13 B14 58.9(4)
B15 B13 B14 109.3(6)
B16 B13 B14 60.2(5)
B12 B13 B14 107.8(6)
C74 B14 C73 59.3(4)
C74 B14 B16 104.9(6)
C73 B14 B16 107.6(6)
C74 B14 B13 58.7(4)
C73 B14 B13 107.6(6)
B16 B14 B13 59.2(5)
C74 B14 B17 105.2(6)
C73 B14 B17 59.1(4)
B16 B14 B17 60.8(5)
B13 B14 B17 107.7(6)
B13 B15 B12 61.0(5)
B13 B15 B16 59.5(5)
B12 B15 B16 108.0(6)
B13 B15 B20 107.2(6)
B12 B15 B20 106.4(6)
B16 B15 B20 60.0(5)
B13 B15 B19 107.6(7)
B12 B15 B19 58.9(5)
B16 B15 B19 107.4(6)
B20 B15 B19 59.2(5)
B13 B16 B14 60.6(5)
B13 B16 B15 59.2(5)
B14 B16 B15 108.0(6)
B13 B16 B20 107.1(6)
B14 B16 B20 107.3(6)
B15 B16 B20 60.1(5)
B13 B16 B17 108.2(6)
B14 B16 B17 60.0(5)
B15 B16 B17 108.1(6)
B20 B16 B17 59.5(5)
C73 B17 B18 59.7(5)
C73 B17 B20 106.9(6)
B18 B17 B20 59.9(5)
C73 B17 B14 59.9(4)
B18 B17 B14 107.7(6)
B20 B17 B14 107.0(6)
C73 B17 B16 106.9(6)
B18 B17 B16 107.8(6)
B20 B17 B16 59.9(5)
B14 B17 B16 59.2(5)
C73 B18 B17 60.1(5)
C73 B18 B20 108.1(6)
B17 B18 B20 60.9(5)
C73 B18 B11 60.1(5)
B17 B18 B11 108.3(6)
B20 B18 B11 107.0(6)
C73 B18 B19 107.8(7)
B17 B18 B19 109.1(6)
B20 B18 B19 60.0(5)
B11 B18 B19 59.1(5)
B12 B19 B11 60.1(6)
B12 B19 B20 107.6(7)
B11 B19 B20 107.2(7)
B12 B19 B18 108.0(7)
B11 B19 B18 59.9(5)
B20 B19 B18 59.4(5)
B12 B19 B15 59.4(5)
B11 B19 B15 107.3(7)
B20 B19 B15 60.2(5)
B18 B19 B15 107.6(7)
B18 B20 B19 60.7(5)
B18 B20 B17 59.3(5)
B19 B20 B17 108.4(6)
B18 B20 B16 107.9(6)
B19 B20 B16 108.4(6)
B17 B20 B16 60.6(5)
B18 B20 B15 108.9(6)
B19 B20 B15 60.6(5)
B17 B20 B15 108.7(6)
B16 B20 B15 59.8(5)

loop_
_geom_bond_atom_site_label_1
_geom_bond_atom_site_label_2
_geom_bond_distance
Ir1 C2 2.035(7)
Ir1 C13 2.055(7)
Ir1 N1 2.058(5)
Ir1 N2 2.092(6)
Ir1 C23 2.218(7)
Ir1 P1 2.3969(19)
Ir2 C63 2.046(7)
Ir2 C52 2.058(7)
Ir2 N4 2.066(6)
Ir2 N3 2.089(5)
Ir2 C73 2.212(7)
Ir2 P2 2.4066(18)
P1 C29 1.855(7)
P1 C26 1.864(8)
P1 C25 1.865(7)
P2 C75 1.858(7)
P2 C76 1.867(8)
P2 C79 1.874(8)
N1 C11 1.345(9)
N1 C7 1.355(8)
N2 C22 1.333(9)
N2 C18 1.377(9)
N3 C61 1.338(10)
N3 C57 1.378(8)
N4 C72 1.334(9)
N4 C68 1.375(8)
C1 C6 1.391(10)
C1 C2 1.413(9)
C1 C7 1.448(10)
C2 C3 1.394(9)
C3 C4 1.388(10)
C4 C5 1.376(11)
C5 C6 1.357(11)
C7 C8 1.402(10)
C8 C9 1.379(11)
C9 C10 1.368(11)
C10 C11 1.369(10)
C12 C13 1.413(9)
C12 C17 1.414(10)
C12 C18 1.451(11)
C13 C14 1.392(10)
C14 C15 1.390(11)
C15 C16 1.388(13)
C16 C17 1.331(13)
C18 C19 1.405(10)
C19 C20 1.363(12)
C20 C21 1.374(12)
C21 C22 1.371(11)
C23 C24 1.720(10)
C23 B2 1.720(11)
C23 B3 1.729(10)
C23 B4 1.747(10)
C23 B1 1.749(11)
C24 C25 1.499(10)
C24 B1 1.697(11)
C24 B4 1.702(10)
C24 B9 1.723(10)
C24 B5 1.731(11)
C26 C28 1.507(11)
C26 C27 1.528(11)
C29 C31 1.524(10)
C29 C30 1.544(11)
C51 C56 1.403(10)
C51 C52 1.404(10)
C51 C57 1.452(11)
C52 C53 1.390(10)
C53 C54 1.385(11)
C54 C55 1.379(13)
C55 C56 1.362(13)
C57 C58 1.396(10)
C58 C59 1.359(12)
C59 C60 1.359(11)
C60 C61 1.395(11)
C62 C63 1.401(10)
C62 C67 1.405(10)
C62 C68 1.460(9)
C63 C64 1.390(9)
C64 C65 1.387(11)
C65 C66 1.384(12)
C66 C67 1.357(11)
C68 C69 1.384(10)
C69 C70 1.357(11)
C70 C71 1.375(11)
C71 C72 1.358(10)
C73 C74 1.719(9)
C73 B18 1.737(11)
C73 B17 1.745(11)
C73 B11 1.751(11)
C73 B14 1.759(11)
C74 C75 1.515(10)
C74 B11 1.699(11)
C74 B13 1.712(11)
C74 B12 1.714(12)
C74 B14 1.714(10)
C76 C77 1.531(11)
C76 C78 1.548(10)
C79 C81 1.493(10)
C79 C80 1.512(11)
B1 B2 1.757(13)
B1 B6 1.760(13)
B1 B5 1.785(12)
B2 B3 1.754(12)
B2 B7 1.789(12)
B2 B6 1.793(13)
B3 B4 1.750(12)
B3 B8 1.767(12)
B3 B7 1.781(13)
B4 B8 1.780(12)
B4 B9 1.783(12)
B5 B10 1.751(13)
B5 B9 1.757(13)
B5 B6 1.759(15)
B6 B10 1.774(14)
B6 B7 1.776(14)
B7 B8 1.761(14)
B7 B10 1.793(14)
B8 B10 1.773(13)
B8 B9 1.783(13)
B9 B10 1.775(14)
B11 B19 1.748(13)
B11 B12 1.749(12)
B11 B18 1.762(12)
B12 B19 1.744(14)
B12 B15 1.752(13)
B12 B13 1.774(13)
B13 B15 1.745(13)
B13 B16 1.749(12)
B13 B14 1.775(11)
B14 B16 1.767(12)
B14 B17 1.781(12)
B15 B16 1.780(13)
B15 B20 1.786(13)
B15 B19 1.793(14)
B16 B20 1.784(13)
B16 B17 1.795(12)
B17 B18 1.747(13)
B17 B20 1.775(12)
B18 B20 1.757(12)
B18 B19 1.780(14)
B19 B20 1.767(13)
